data_7240693
loop_
_publ_author_name
'Al-Taie, Zahraa S.'
'Anetts, Simon R.'
'Christensen, Jeppe'
'Coles, Simon J.'
'Horton, Peter N.'
'Evans, Daniel M.'
'Jones, Leigh F.'
'de Kleijne, Frank F. J.'
'Ledbetter, Shaun M.'
'Mehdar, Yassin T. H.'
'Murphy, Patrick J.'
'Wilson, Jack A.'

_publ_section_title
;
 Proline derived guanidine catalysts forge extensive H-bonded
 architectures: a solution and solid state study
;
_journal_issue 38
_journal_name_full 'RSC Advances'
_journal_page_first 22397
_journal_page_last 22416
_journal_paper_doi 10.1039/C9RA07508A
_journal_volume 10
_journal_year 2020
_chemical_formula_moiety 'C11 H21 N3 O3'
_chemical_formula_sum 'C11 H21 N3 O3'
_chemical_formula_weight 243.31
_space_group_crystal_system orthorhombic
_space_group_IT_number 33
_space_group_name_Hall 'P 2c -2n'
_space_group_name_H-M_alt 'P n a 21'
_atom_sites_solution_hydrogens geom
_audit_creation_method SHELXL-2014/7
_audit_update_record
;
2019-09-10 deposited with the CCDC.	2020-02-25 downloaded from the CCDC.
;
_cell_angle_alpha 90
_cell_angle_beta 90
_cell_angle_gamma 90
_cell_formula_units_Z 8
_cell_length_a 9.7621(4)
_cell_length_b 13.2127(4)
_cell_length_c 21.9038(7)
_cell_measurement_reflns_used 4209
_cell_measurement_temperature 100(2)
_cell_measurement_theta_max 66.0310
_cell_measurement_theta_min 4.5200
_cell_volume 2825.23(17)
_computing_cell_refinement 'CrysAlisPro 1.171.39.34b (Rigaku OD, 2017)'
_computing_data_collection 'CrysAlisPro 1.171.39.34b (Rigaku OD, 2017)'
_computing_data_reduction 'CrysAlisPro 1.171.39.34b (Rigaku OD, 2017)'
_computing_structure_refinement 'SHELXL-2014/7 (Sheldrick, 2014)'
_computing_structure_solution SHELXT-2018
_diffrn_ambient_environment N~2~
_diffrn_ambient_temperature 100(2)
_diffrn_detector 'hybrid pixel detector'
_diffrn_detector_area_resol_mean 10
_diffrn_detector_dtime 0.000
_diffrn_detector_type 'Rigaku, HyPix 6000'
_diffrn_measured_fraction_theta_full 0.998
_diffrn_measured_fraction_theta_max 0.988
_diffrn_measurement_details
;Data collection strategy using shutter-less operation of detector.
List of Runs (angles in degrees, time in seconds):

  # Type    Start    End  Width  t~exp~   \w     \q     \k     \f   Frames
#--------------------------------------------------------------------------
  1  \w    -19.00   6.00   0.50    2.00    --    5.00  19.00 -78.00   50
  2  \w    -22.00  81.00   0.50    2.00    --    0.00  60.00-180.00  206
  3  \w   -179.00  -3.00   0.50   10.00    --  -90.00  60.00   0.00  352
  4  \w    -46.00 -20.00   0.50   10.00    --  -90.00  60.00  60.00   52
  5  \w   -178.00 -66.00   0.50   10.00    --  -90.00  60.00  60.00  224
  6  \w    -73.00  -1.00   0.50   10.00    --  -90.00  60.00  30.00  144
  7  \w   -160.00-134.00   0.50   10.00    --  -90.00  60.00 150.00   52
  8  \w   -111.00 -85.00   0.50   10.00    --  -90.00  60.00 150.00   52
  9  \w    -46.00  -2.00   0.50   10.00    --  -90.00  60.00 150.00   88
 10  \w   -159.00-133.00   0.50   10.00    --  -90.00  60.00  90.00   52
 11  \w   -177.00-151.00   0.50   10.00    --  -90.00  60.00  30.00   52
 12  \w    -58.00  -1.00   0.50   10.00    --  -90.00  57.00 -60.00  114
 13  \w   -173.00-147.00   0.50   10.00    --  -90.00  57.00 -60.00   52
 14  \w   -136.00 -82.00   0.50   10.00    --  -90.00  57.00 -60.00  108
 15  \w   -111.00 -85.00   0.50   10.00    --  -90.00  19.00 -78.00   52
 16  \w   -154.00  -2.00   0.50   10.00    --  -90.00   0.00  60.00  304 
;
_diffrn_measurement_device 'four-circle diffractometer'
_diffrn_measurement_device_details 'Rigaku, AFC11 quarter \c goniometer'
_diffrn_measurement_device_type
;
Rigaku 007HF equipped with Varimax confocal mirrors 
and an AFC11 goniometer and HyPix 6000 detector
;
_diffrn_measurement_method 'profile data from \w-scans'
_diffrn_measurement_specimen_support 'MiTeGen loops'
_diffrn_orient_matrix_type 'CrysAlisPro convention (1999,Acta A55,543-557)'
_diffrn_orient_matrix_UB_11 0.0287645000
_diffrn_orient_matrix_UB_12 0.1089185000
_diffrn_orient_matrix_UB_13 -0.0216691000
_diffrn_orient_matrix_UB_21 0.1540010000
_diffrn_orient_matrix_UB_22 -0.0245435000
_diffrn_orient_matrix_UB_23 -0.0042684000
_diffrn_orient_matrix_UB_31 -0.0192375000
_diffrn_orient_matrix_UB_32 -0.0336916000
_diffrn_orient_matrix_UB_33 -0.0667453000
_diffrn_radiation_collimation 'Varimax focusing mirrors'
_diffrn_radiation_probe x-ray
_diffrn_radiation_type 'Cu K\a'
_diffrn_radiation_wavelength 1.54184
_diffrn_radiation_wavelength_determination fundamental
_diffrn_reflns_av_R_equivalents 0.1546
_diffrn_reflns_av_unetI/netI 0.0994
_diffrn_reflns_Laue_measured_fraction_full 0.998
_diffrn_reflns_Laue_measured_fraction_max 0.988
_diffrn_reflns_limit_h_max 11
_diffrn_reflns_limit_h_min -11
_diffrn_reflns_limit_k_max 15
_diffrn_reflns_limit_k_min -15
_diffrn_reflns_limit_l_max 25
_diffrn_reflns_limit_l_min -26
_diffrn_reflns_number 21112
_diffrn_reflns_point_group_measured_fraction_full 0.875
_diffrn_reflns_point_group_measured_fraction_max 0.859
_diffrn_reflns_theta_full 67.684
_diffrn_reflns_theta_max 70.413
_diffrn_reflns_theta_min 3.907
_diffrn_source 'Rotating anode'
_diffrn_source_current 30.0
_diffrn_source_power 1.2
_diffrn_source_target Cu
_diffrn_source_type 'Rigaku 007 HF'
_diffrn_source_voltage 40.0
_exptl_absorpt_coefficient_mu 0.689
_exptl_absorpt_correction_type none
_exptl_crystal_colour colourless
_exptl_crystal_density_diffrn 1.144
_exptl_crystal_description needle
_exptl_crystal_F_000 1056
_exptl_crystal_size_max 0.149
_exptl_crystal_size_mid 0.037
_exptl_crystal_size_min 0.021
_refine_diff_density_max 0.548
_refine_diff_density_min -0.404
_refine_diff_density_rms 0.101
_refine_ls_abs_structure_details
;
 Flack x determined using 991 quotients [(I+)-(I-)]/[(I+)+(I-)]
 (Parsons, Flack and Wagner, Acta Cryst. B69 (2013) 249-259).
;
_refine_ls_abs_structure_Flack 0.1(8)
_refine_ls_extinction_method none
_refine_ls_goodness_of_fit_ref 1.477
_refine_ls_hydrogen_treatment constr
_refine_ls_matrix_type full
_refine_ls_number_parameters 280
_refine_ls_number_reflns 4634
_refine_ls_number_restraints 69
_refine_ls_restrained_S_all 1.488
_refine_ls_R_factor_all 0.1517
_refine_ls_R_factor_gt 0.1390
_refine_ls_shift/su_max 0.001
_refine_ls_shift/su_mean 0.000
_refine_ls_structure_factor_coef Fsqd
_refine_ls_weighting_details 'w=1/[\s^2^(Fo^2^)+(0.2000P)^2^] where P=(Fo^2^+2Fc^2^)/3'
_refine_ls_weighting_scheme calc
_refine_ls_wR_factor_gt 0.3735
_refine_ls_wR_factor_ref 0.3834
_reflns_Friedel_coverage 0.693
_reflns_Friedel_fraction_full 0.744
_reflns_Friedel_fraction_max 0.723
_reflns_number_gt 3726
_reflns_number_total 4634
_reflns_threshold_expression 'I > 2\s(I)'
_cod_data_source_file c9ra07508a2.cif
_cod_data_source_block shelx_CCDC6
_cod_depositor_comments 'Adding full bibliography for 7240683--7240703.cif.'
_cod_database_code 7240693
_shelx_space_group_comment
;
The symmetry employed for this shelxl refinement is uniquely defined
by the following loop, which should always be used as a source of
symmetry information in preference to the above space-group names.
They are only intended as comments.
;

loop_
_space_group_symop_operation_xyz
'x, y, z'
'-x, -y, z+1/2'
'x+1/2, -y+1/2, z'
'-x+1/2, y+1/2, z+1/2'

loop_
_atom_site_label
_atom_site_type_symbol
_atom_site_fract_x
_atom_site_fract_y
_atom_site_fract_z
_atom_site_U_iso_or_equiv
_atom_site_adp_type
_atom_site_occupancy
_atom_site_site_symmetry_order
_atom_site_calc_flag
_atom_site_refinement_flags_posn
_atom_site_refinement_flags_adp
_atom_site_refinement_flags_occupancy
_atom_site_disorder_assembly
_atom_site_disorder_group
O4 O 0.4843(6) 0.7000(5) 0.4177(3) 0.0474(16) Uani 1 1 d . . . . .
N5 N 0.7124(6) 0.7258(5) 0.4241(4) 0.0372(16) Uani 1 1 d . . . . .
H5 H 0.7810 0.7652 0.4175 0.045 Uiso 1 1 calc R U . . .
C17 C 0.5888(7) 0.7560(6) 0.4082(4) 0.0330(16) Uani 1 1 d . . . . .
O3 O 0.4054(8) 0.4494(5) 0.5279(4) 0.0556(19) Uani 1 1 d . . . . .
O6 O 0.7271(8) 0.5546(5) 0.3594(4) 0.0531(17) Uani 1 1 d . . . . .
O5 O 0.7267(8) 0.4667(4) 0.4486(4) 0.0556(18) Uani 1 1 d . . . . .
O1 O 0.6424(7) 0.6949(6) 0.5691(3) 0.0522(17) Uani 1 1 d . . . . .
N3 N 0.3965(7) 0.6176(5) 0.5326(3) 0.0392(17) Uani 1 1 d . . . . .
H3 H 0.3852 0.6223 0.4937 0.047 Uiso 1 1 calc R U . . .
N6 N 0.7354(7) 0.6321(5) 0.4511(4) 0.0422(17) Uani 1 1 d . . . . .
H6 H 0.7541 0.6262 0.4893 0.051 Uiso 1 1 calc R U . . .
O2 O 0.3978(7) 0.5307(5) 0.6198(3) 0.0526(18) Uani 1 1 d . . . . .
N2 N 0.4118(8) 0.7043(6) 0.5665(4) 0.0431(18) Uani 1 1 d . . . . .
H2 H 0.3403 0.7380 0.5770 0.052 Uiso 1 1 calc R U . . .
C7 C 0.3989(9) 0.5237(7) 0.5591(4) 0.0385(19) Uani 1 1 d . . . . .
C18 C 0.7264(9) 0.5481(6) 0.4127(5) 0.045(2) Uani 1 1 d . . . . .
C16A C 0.579(3) 0.851(3) 0.3760(12) 0.0462(17) Uiso 0.547(10) 1 d D . P A 1
H16A H 0.5009 0.8916 0.3895 0.055 Uiso 0.547(10) 1 calc R U P A 1
C6 C 0.5364(8) 0.7377(7) 0.5836(4) 0.0415(19) Uani 1 1 d . . . . .
C5B C 0.541(2) 0.8309(18) 0.6222(10) 0.0462(17) Uiso 0.550(11) 1 d D . P B 1
H5B H 0.6139 0.8756 0.6070 0.055 Uiso 0.550(11) 1 calc R U P B 1
C3B C 0.430(2) 0.8199(19) 0.7178(13) 0.076(4) Uiso 0.550(11) 1 d D . P B 1
H3B1 H 0.4313 0.8296 0.7617 0.091 Uiso 0.550(11) 1 calc R U P B 1
H3B2 H 0.3674 0.7651 0.7081 0.091 Uiso 0.550(11) 1 calc R U P B 1
C8 C 0.3963(12) 0.4385(8) 0.6569(5) 0.056(3) Uani 1 1 d . . . . .
C2A C 0.397(4) 0.962(3) 0.676(2) 0.085(10) Uiso 0.450(11) 1 d . . P B 2
H2A1 H 0.3097 0.9745 0.6964 0.103 Uiso 0.450(11) 1 calc R U P B 2
H2A2 H 0.4713 0.9922 0.6993 0.103 Uiso 0.450(11) 1 calc R U P B 2
C11 C 0.2654(14) 0.3778(11) 0.6441(8) 0.088(5) Uani 1 1 d . . . . .
H11A H 0.2652 0.3175 0.6686 0.131 Uiso 1 1 calc R U . . .
H11B H 0.1868 0.4182 0.6540 0.131 Uiso 1 1 calc R U . . .
H11C H 0.2624 0.3597 0.6017 0.131 Uiso 1 1 calc R U . . .
N4A N 0.7008(14) 0.9056(10) 0.3769(6) 0.0469(18) Uiso 0.547(10) 1 d D . P A 1
C19 C 0.7114(13) 0.3661(8) 0.4210(7) 0.071(3) Uani 1 1 d . . . . .
C9 C 0.5236(12) 0.3777(11) 0.6475(8) 0.079(4) Uani 1 1 d . . . . .
H9A H 0.5200 0.3179 0.6723 0.118 Uiso 1 1 calc R U . . .
H9B H 0.5307 0.3588 0.6053 0.118 Uiso 1 1 calc R U . . .
H9C H 0.6019 0.4174 0.6588 0.118 Uiso 1 1 calc R U . . .
C21 C 0.710(2) 0.2970(9) 0.4761(8) 0.101(6) Uani 1 1 d . . . . .
H21A H 0.7004 0.2281 0.4629 0.151 Uiso 1 1 calc R U . . .
H21B H 0.7945 0.3044 0.4982 0.151 Uiso 1 1 calc R U . . .
H21C H 0.6347 0.3147 0.5021 0.151 Uiso 1 1 calc R U . . .
C14A C 0.715(2) 0.831(2) 0.2771(12) 0.076(4) Uiso 0.547(10) 1 d D . P A 1
H14A H 0.7154 0.8470 0.2339 0.091 Uiso 0.547(10) 1 calc R U P A 1
H14B H 0.7726 0.7730 0.2853 0.091 Uiso 0.547(10) 1 calc R U P A 1
C22 C 0.5693(13) 0.3668(9) 0.3881(7) 0.071(3) Uani 1 1 d . . . . .
H22A H 0.5540 0.3023 0.3691 0.107 Uiso 1 1 calc R U . . .
H22B H 0.4983 0.3796 0.4174 0.107 Uiso 1 1 calc R U . . .
H22C H 0.5684 0.4190 0.3576 0.107 Uiso 1 1 calc R U . . .
N1B N 0.4174(13) 0.8845(10) 0.6241(6) 0.0469(18) Uiso 0.550(11) 1 d D . P B 1
C20 C 0.8193(13) 0.3466(9) 0.3749(9) 0.084(5) Uani 1 1 d . . . . .
H20A H 0.8066 0.2805 0.3577 0.127 Uiso 1 1 calc R U . . .
H20B H 0.8137 0.3965 0.3432 0.127 Uiso 1 1 calc R U . . .
H20C H 0.9077 0.3503 0.3941 0.127 Uiso 1 1 calc R U . . .
C10 C 0.3928(18) 0.4801(14) 0.7212(6) 0.087(4) Uani 1 1 d . . . . .
H10A H 0.3915 0.4252 0.7498 0.130 Uiso 1 1 calc R U . . .
H10B H 0.4725 0.5211 0.7281 0.130 Uiso 1 1 calc R U . . .
H10C H 0.3120 0.5207 0.7264 0.130 Uiso 1 1 calc R U . . .
C4B C 0.5772(19) 0.7972(16) 0.6929(8) 0.055(2) Uiso 0.550(11) 1 d D . P B 1
H4B1 H 0.6021 0.7263 0.6964 0.066 Uiso 0.550(11) 1 calc R U P B 1
H4B2 H 0.6469 0.8394 0.7115 0.066 Uiso 0.550(11) 1 calc R U P B 1
C15A C 0.5686(19) 0.8206(16) 0.3038(8) 0.055(2) Uiso 0.547(10) 1 d D . P A 1
H15A H 0.5363 0.7515 0.2994 0.066 Uiso 0.547(10) 1 calc R U P A 1
H15B H 0.5057 0.8654 0.2827 0.066 Uiso 0.547(10) 1 calc R U P A 1
C12A C 0.681(2) 0.9885(17) 0.4191(10) 0.064(3) Uiso 0.547(10) 1 d D . P A 1
H12A H 0.7629 1.0284 0.4211 0.096 Uiso 0.547(10) 1 calc R U P A 1
H12B H 0.6063 1.0300 0.4052 0.096 Uiso 0.547(10) 1 calc R U P A 1
H12C H 0.6599 0.9622 0.4588 0.096 Uiso 0.547(10) 1 calc R U P A 1
C13A C 0.754(2) 0.9286(17) 0.3195(9) 0.064(3) Uiso 0.547(10) 1 d D . P A 1
H13A H 0.8522 0.9379 0.3214 0.076 Uiso 0.547(10) 1 calc R U P A 1
H13B H 0.7123 0.9898 0.3034 0.076 Uiso 0.547(10) 1 calc R U P A 1
C1B C 0.407(2) 0.9689(16) 0.5815(12) 0.064(3) Uiso 0.550(11) 1 d D . P B 1
H1B1 H 0.3188 1.0008 0.5861 0.096 Uiso 0.550(11) 1 calc R U P B 1
H1B2 H 0.4776 1.0172 0.5898 0.096 Uiso 0.550(11) 1 calc R U P B 1
H1B3 H 0.4161 0.9443 0.5404 0.096 Uiso 0.550(11) 1 calc R U P B 1
C1A C 0.448(3) 0.784(2) 0.7173(12) 0.064(3) Uiso 0.450(11) 1 d D . P B 2
H1A1 H 0.3653 0.7846 0.7414 0.096 Uiso 0.450(11) 1 calc R U P B 2
H1A2 H 0.4735 0.7150 0.7092 0.096 Uiso 0.450(11) 1 calc R U P B 2
H1A3 H 0.5197 0.8171 0.7393 0.096 Uiso 0.450(11) 1 calc R U P B 2
N1A N 0.4233(17) 0.8368(12) 0.6594(8) 0.0469(18) Uiso 0.450(11) 1 d D . P B 2
C2B C 0.384(3) 0.9263(14) 0.6820(8) 0.064(3) Uiso 0.550(11) 1 d D . P B 1
H2B1 H 0.2881 0.9425 0.6865 0.076 Uiso 0.550(11) 1 calc R U P B 1
H2B2 H 0.4409 0.9840 0.6929 0.076 Uiso 0.550(11) 1 calc R U P B 1
C3A C 0.397(3) 0.987(2) 0.6154(13) 0.076(4) Uiso 0.450(11) 1 d D . P B 2
H3A1 H 0.4081 1.0602 0.6131 0.091 Uiso 0.450(11) 1 calc R U P B 2
H3A2 H 0.3065 0.9721 0.5997 0.091 Uiso 0.450(11) 1 calc R U P B 2
C4A C 0.503(2) 0.9398(16) 0.5703(10) 0.055(2) Uiso 0.450(11) 1 d D . P B 2
H4A1 H 0.5830 0.9816 0.5638 0.066 Uiso 0.450(11) 1 calc R U P B 2
H4A2 H 0.4626 0.9196 0.5316 0.066 Uiso 0.450(11) 1 calc R U P B 2
C5A C 0.530(3) 0.845(2) 0.6166(12) 0.0462(17) Uiso 0.450(11) 1 d D . P B 2
H5A H 0.6158 0.8568 0.6384 0.055 Uiso 0.450(11) 1 calc R U P B 2
C12B C 0.659(3) 0.822(2) 0.2771(12) 0.064(3) Uiso 0.453(10) 1 d D . P A 2
H12D H 0.7311 0.8302 0.2478 0.096 Uiso 0.453(10) 1 calc R U P A 2
H12E H 0.6451 0.7509 0.2848 0.096 Uiso 0.453(10) 1 calc R U P A 2
H12F H 0.5759 0.8508 0.2614 0.096 Uiso 0.453(10) 1 calc R U P A 2
N4B N 0.6963(17) 0.8724(12) 0.3339(8) 0.0469(18) Uiso 0.453(10) 1 d D . P A 2
C16B C 0.583(4) 0.853(3) 0.3704(15) 0.0462(17) Uiso 0.453(10) 1 d D . P A 2
H16B H 0.4980 0.8563 0.3465 0.055 Uiso 0.453(10) 1 calc R U P A 2
C15B C 0.594(2) 0.9496(16) 0.4181(12) 0.055(2) Uiso 0.453(10) 1 d D . P A 2
H15C H 0.5064 0.9836 0.4212 0.066 Uiso 0.453(10) 1 calc R U P A 2
H15D H 0.6201 0.9259 0.4584 0.066 Uiso 0.453(10) 1 calc R U P A 2
C14B C 0.703(3) 1.023(2) 0.3935(13) 0.076(4) Uiso 0.453(10) 1 d D . P A 2
H14C H 0.7882 1.0179 0.4158 0.091 Uiso 0.453(10) 1 calc R U P A 2
H14D H 0.6709 1.0923 0.3935 0.091 Uiso 0.453(10) 1 calc R U P A 2
C13B C 0.715(3) 0.9768(16) 0.3248(11) 0.064(3) Uiso 0.453(10) 1 d D . P A 2
H13C H 0.6445 1.0043 0.2983 0.076 Uiso 0.453(10) 1 calc R U P A 2
H13D H 0.8041 0.9909 0.3072 0.076 Uiso 0.453(10) 1 calc R U P A 2

loop_
_atom_site_aniso_label
_atom_site_aniso_U_11
_atom_site_aniso_U_22
_atom_site_aniso_U_33
_atom_site_aniso_U_23
_atom_site_aniso_U_13
_atom_site_aniso_U_12
O4 0.032(3) 0.054(3) 0.057(4) 0.015(3) 0.005(3) -0.006(3)
N5 0.020(3) 0.038(3) 0.054(4) -0.008(3) -0.003(3) -0.006(2)
C17 0.026(4) 0.039(4) 0.034(4) -0.001(3) 0.004(3) 0.004(3)
O3 0.071(5) 0.040(4) 0.056(4) 0.008(3) -0.013(4) 0.000(3)
O6 0.061(4) 0.044(3) 0.054(4) -0.013(3) -0.007(3) -0.002(3)
O5 0.068(4) 0.031(3) 0.067(5) -0.008(3) -0.007(4) 0.004(3)
O1 0.040(3) 0.069(4) 0.048(4) -0.012(3) -0.001(3) 0.000(3)
N3 0.044(4) 0.039(4) 0.035(4) 0.010(3) -0.008(3) 0.001(3)
N6 0.042(4) 0.036(4) 0.048(4) -0.001(3) 0.000(3) 0.002(3)
O2 0.061(4) 0.047(4) 0.050(4) 0.015(3) 0.008(3) 0.007(3)
N2 0.040(4) 0.044(4) 0.045(4) -0.007(3) -0.006(3) 0.003(3)
C7 0.039(4) 0.045(5) 0.031(4) 0.010(4) -0.011(3) -0.002(3)
C18 0.038(4) 0.037(5) 0.060(7) 0.000(4) -0.008(4) 0.000(3)
C6 0.030(4) 0.054(5) 0.040(4) 0.003(4) 0.007(3) -0.003(4)
C8 0.068(6) 0.058(6) 0.041(5) 0.014(5) -0.004(5) -0.010(5)
C11 0.066(7) 0.078(8) 0.118(13) 0.065(9) 0.001(7) -0.011(6)
C19 0.068(7) 0.035(5) 0.109(10) -0.008(6) 0.010(7) -0.004(4)
C9 0.048(6) 0.090(9) 0.098(10) 0.047(8) -0.014(6) 0.008(6)
C21 0.169(17) 0.031(5) 0.102(11) 0.000(6) -0.026(11) 0.013(7)
C22 0.063(6) 0.055(6) 0.096(10) -0.021(6) 0.021(6) 0.001(5)
C20 0.057(6) 0.045(5) 0.151(15) -0.036(7) 0.009(8) 0.011(5)
C10 0.107(11) 0.109(11) 0.045(7) 0.028(7) 0.009(7) 0.013(9)

loop_
_atom_type_symbol
_atom_type_description
_atom_type_scat_dispersion_real
_atom_type_scat_dispersion_imag
_atom_type_scat_source
C C 0.0181 0.0091 'International Tables Vol C Tables 4.2.6.8 and 6.1.1.4'
H H 0.0000 0.0000 'International Tables Vol C Tables 4.2.6.8 and 6.1.1.4'
N N 0.0311 0.0180 'International Tables Vol C Tables 4.2.6.8 and 6.1.1.4'
O O 0.0492 0.0322 'International Tables Vol C Tables 4.2.6.8 and 6.1.1.4'

loop_
_geom_angle_atom_site_label_1
_geom_angle_atom_site_label_2
_geom_angle_atom_site_label_3
_geom_angle
_geom_angle_site_symmetry_1
_geom_angle_site_symmetry_3
_geom_angle_publ_flag
C17 N5 N6 122.0(7) . . ?
C17 N5 H5 119.0 . . ?
N6 N5 H5 119.0 . . ?
O4 C17 N5 120.9(8) . . ?
O4 C17 C16A 122.1(12) . . ?
N5 C17 C16A 116.9(12) . . ?
O4 C17 C16B 122.9(14) . . ?
N5 C17 C16B 115.6(14) . . ?
C18 O5 C19 119.1(9) . . ?
C7 N3 N2 121.6(7) . . ?
C7 N3 H3 119.2 . . ?
N2 N3 H3 119.2 . . ?
N5 N6 C18 116.1(8) . . ?
N5 N6 H6 121.9 . . ?
C18 N6 H6 121.9 . . ?
C7 O2 C8 119.7(8) . . ?
C6 N2 N3 121.5(7) . . ?
C6 N2 H2 119.3 . . ?
N3 N2 H2 119.3 . . ?
O3 C7 O2 128.8(9) . . ?
O3 C7 N3 120.1(8) . . ?
O2 C7 N3 111.0(8) . . ?
O6 C18 O5 130.4(9) . . ?
O6 C18 N6 122.9(9) . . ?
O5 C18 N6 106.5(9) . . ?
N4A C16A C17 113(3) . . ?
N4A C16A C15A 101.4(15) . . ?
C17 C16A C15A 105(2) . . ?
N4A C16A H16A 112.2 . . ?
C17 C16A H16A 112.2 . . ?
C15A C16A H16A 112.2 . . ?
O1 C6 N2 122.8(8) . . ?
O1 C6 C5B 120.0(10) . . ?
N2 C6 C5B 117.2(10) . . ?
O1 C6 C5A 124.4(12) . . ?
N2 C6 C5A 112.3(11) . . ?
N1B C5B C6 113.8(18) . . ?
N1B C5B C4B 106.9(15) . . ?
C6 C5B C4B 108.4(15) . . ?
N1B C5B H5B 109.2 . . ?
C6 C5B H5B 109.2 . . ?
C4B C5B H5B 109.2 . . ?
C4B C3B C2B 104.0(17) . . ?
C4B C3B H3B1 111.0 . . ?
C2B C3B H3B1 111.0 . . ?
C4B C3B H3B2 111.0 . . ?
C2B C3B H3B2 111.0 . . ?
H3B1 C3B H3B2 109.0 . . ?
O2 C8 C9 111.2(9) . . ?
O2 C8 C10 102.4(10) . . ?
C9 C8 C10 110.1(11) . . ?
O2 C8 C11 110.0(9) . . ?
C9 C8 C11 112.7(11) . . ?
C10 C8 C11 110.0(12) . . ?
C3A C2A N1A 91(3) . . ?
C3A C2A H2A1 113.4 . . ?
N1A C2A H2A1 113.4 . . ?
C3A C2A H2A2 113.4 . . ?
N1A C2A H2A2 113.4 . . ?
H2A1 C2A H2A2 110.7 . . ?
C8 C11 H11A 109.5 . . ?
C8 C11 H11B 109.5 . . ?
H11A C11 H11B 109.5 . . ?
C8 C11 H11C 109.5 . . ?
H11A C11 H11C 109.5 . . ?
H11B C11 H11C 109.5 . . ?
C16A N4A C13A 114.6(17) . . ?
C16A N4A C12A 106.7(19) . . ?
C13A N4A C12A 117.5(16) . . ?
O5 C19 C20 111.5(9) . . ?
O5 C19 C21 102.6(11) . . ?
C20 C19 C21 116.4(12) . . ?
O5 C19 C22 106.0(9) . . ?
C20 C19 C22 108.6(13) . . ?
C21 C19 C22 111.3(12) . . ?
C8 C9 H9A 109.5 . . ?
C8 C9 H9B 109.5 . . ?
H9A C9 H9B 109.5 . . ?
C8 C9 H9C 109.5 . . ?
H9A C9 H9C 109.5 . . ?
H9B C9 H9C 109.5 . . ?
C19 C21 H21A 109.5 . . ?
C19 C21 H21B 109.5 . . ?
H21A C21 H21B 109.5 . . ?
C19 C21 H21C 109.5 . . ?
H21A C21 H21C 109.5 . . ?
H21B C21 H21C 109.5 . . ?
C15A C14A C13A 94.1(16) . . ?
C15A C14A H14A 112.9 . . ?
C13A C14A H14A 112.9 . . ?
C15A C14A H14B 112.9 . . ?
C13A C14A H14B 112.9 . . ?
H14A C14A H14B 110.3 . . ?
C19 C22 H22A 109.5 . . ?
C19 C22 H22B 109.5 . . ?
H22A C22 H22B 109.5 . . ?
C19 C22 H22C 109.5 . . ?
H22A C22 H22C 109.5 . . ?
H22B C22 H22C 109.5 . . ?
C5B N1B C2B 114.7(17) . . ?
C5B N1B C1B 115.4(16) . . ?
C2B N1B C1B 105.0(14) . . ?
C19 C20 H20A 109.5 . . ?
C19 C20 H20B 109.5 . . ?
H20A C20 H20B 109.5 . . ?
C19 C20 H20C 109.5 . . ?
H20A C20 H20C 109.5 . . ?
H20B C20 H20C 109.5 . . ?
C8 C10 H10A 109.5 . . ?
C8 C10 H10B 109.5 . . ?
H10A C10 H10B 109.5 . . ?
C8 C10 H10C 109.5 . . ?
H10A C10 H10C 109.5 . . ?
H10B C10 H10C 109.5 . . ?
C3B C4B C5B 94.7(15) . . ?
C3B C4B H4B1 112.8 . . ?
C5B C4B H4B1 112.8 . . ?
C3B C4B H4B2 112.8 . . ?
C5B C4B H4B2 112.8 . . ?
H4B1 C4B H4B2 110.3 . . ?
C14A C15A C16A 106.4(16) . . ?
C14A C15A H15A 110.4 . . ?
C16A C15A H15A 110.4 . . ?
C14A C15A H15B 110.4 . . ?
C16A C15A H15B 110.4 . . ?
H15A C15A H15B 108.6 . . ?
N4A C12A H12A 109.5 . . ?
N4A C12A H12B 109.5 . . ?
H12A C12A H12B 109.5 . . ?
N4A C12A H12C 109.5 . . ?
H12A C12A H12C 109.5 . . ?
H12B C12A H12C 109.5 . . ?
N4A C13A C14A 104.9(17) . . ?
N4A C13A H13A 110.8 . . ?
C14A C13A H13A 110.8 . . ?
N4A C13A H13B 110.8 . . ?
C14A C13A H13B 110.8 . . ?
H13A C13A H13B 108.8 . . ?
N1B C1B H1B1 109.5 . . ?
N1B C1B H1B2 109.5 . . ?
H1B1 C1B H1B2 109.5 . . ?
N1B C1B H1B3 109.5 . . ?
H1B1 C1B H1B3 109.5 . . ?
H1B2 C1B H1B3 109.5 . . ?
N1A C1A H1A1 109.5 . . ?
N1A C1A H1A2 109.5 . . ?
H1A1 C1A H1A2 109.5 . . ?
N1A C1A H1A3 109.5 . . ?
H1A1 C1A H1A3 109.5 . . ?
H1A2 C1A H1A3 109.5 . . ?
C5A N1A C1A 119.8(19) . . ?
C5A N1A C2A 100(2) . . ?
C1A N1A C2A 107(2) . . ?
N1B C2B C3B 91.9(15) . . ?
N1B C2B H2B1 113.3 . . ?
C3B C2B H2B1 113.3 . . ?
N1B C2B H2B2 113.3 . . ?
C3B C2B H2B2 113.3 . . ?
H2B1 C2B H2B2 110.6 . . ?
C2A C3A C4A 121(3) . . ?
C2A C3A H3A1 107.0 . . ?
C4A C3A H3A1 107.0 . . ?
C2A C3A H3A2 107.0 . . ?
C4A C3A H3A2 107.0 . . ?
H3A1 C3A H3A2 106.8 . . ?
C3A C4A C5A 91.2(16) . . ?
C3A C4A H4A1 113.4 . . ?
C5A C4A H4A1 113.4 . . ?
C3A C4A H4A2 113.4 . . ?
C5A C4A H4A2 113.4 . . ?
H4A1 C4A H4A2 110.7 . . ?
N1A C5A C6 105.2(18) . . ?
N1A C5A C4A 111.0(17) . . ?
C6 C5A C4A 114(2) . . ?
N1A C5A H5A 108.8 . . ?
C6 C5A H5A 108.8 . . ?
C4A C5A H5A 108.8 . . ?
N4B C12B H12D 109.5 . . ?
N4B C12B H12E 109.5 . . ?
H12D C12B H12E 109.5 . . ?
N4B C12B H12F 109.5 . . ?
H12D C12B H12F 109.5 . . ?
H12E C12B H12F 109.5 . . ?
C16B N4B C13B 111(2) . . ?
C16B N4B C12B 102(2) . . ?
C13B N4B C12B 111(2) . . ?
N4B C16B C17 116(3) . . ?
N4B C16B C15B 99.7(18) . . ?
C17 C16B C15B 108(2) . . ?
N4B C16B H16B 111.0 . . ?
C17 C16B H16B 111.0 . . ?
C15B C16B H16B 111.0 . . ?
C14B C15B C16B 108.1(19) . . ?
C14B C15B H15C 110.1 . . ?
C16B C15B H15C 110.1 . . ?
C14B C15B H15D 110.1 . . ?
C16B C15B H15D 110.1 . . ?
H15C C15B H15D 108.4 . . ?
C15B C14B C13B 98(2) . . ?
C15B C14B H14C 112.2 . . ?
C13B C14B H14C 112.2 . . ?
C15B C14B H14D 112.2 . . ?
C13B C14B H14D 112.2 . . ?
H14C C14B H14D 109.8 . . ?
N4B C13B C14B 103.1(19) . . ?
N4B C13B H13C 111.2 . . ?
C14B C13B H13C 111.2 . . ?
N4B C13B H13D 111.2 . . ?
C14B C13B H13D 111.2 . . ?
H13C C13B H13D 109.1 . . ?

loop_
_geom_bond_atom_site_label_1
_geom_bond_atom_site_label_2
_geom_bond_distance
_geom_bond_site_symmetry_2
_geom_bond_publ_flag
O4 C17 1.277(10) . ?
N5 C17 1.318(10) . ?
N5 N6 1.391(10) . ?
N5 H5 0.8600 . ?
C17 C16A 1.44(4) . ?
C17 C16B 1.53(5) . ?
O3 C7 1.197(12) . ?
O6 C18 1.169(13) . ?
O5 C18 1.333(12) . ?
O5 C19 1.468(12) . ?
O1 C6 1.222(11) . ?
N3 C7 1.370(11) . ?
N3 N2 1.373(11) . ?
N3 H3 0.8600 . ?
N6 C18 1.396(12) . ?
N6 H6 0.8600 . ?
O2 C7 1.333(12) . ?
O2 C8 1.466(12) . ?
N2 C6 1.347(11) . ?
N2 H2 0.8600 . ?
C16A N4A 1.388(18) . ?
C16A C15A 1.63(2) . ?
C16A H16A 0.9800 . ?
C6 C5B 1.49(3) . ?
C6 C5A 1.60(3) . ?
C5B N1B 1.403(17) . ?
C5B C4B 1.65(2) . ?
C5B H5B 0.9800 . ?
C3B C4B 1.57(2) . ?
C3B C2B 1.67(2) . ?
C3B H3B1 0.9700 . ?
C3B H3B2 0.9700 . ?
C8 C9 1.494(19) . ?
C8 C10 1.51(2) . ?
C8 C11 1.534(18) . ?
C2A C3A 1.38(5) . ?
C2A N1A 1.71(4) . ?
C2A H2A1 0.9700 . ?
C2A H2A2 0.9700 . ?
C11 H11A 0.9600 . ?
C11 H11B 0.9600 . ?
C11 H11C 0.9600 . ?
N4A C13A 1.395(18) . ?
N4A C12A 1.445(19) . ?
C19 C20 1.48(2) . ?
C19 C21 1.51(2) . ?
C19 C22 1.56(2) . ?
C9 H9A 0.9600 . ?
C9 H9B 0.9600 . ?
C9 H9C 0.9600 . ?
C21 H21A 0.9600 . ?
C21 H21B 0.9600 . ?
C21 H21C 0.9600 . ?
C14A C15A 1.55(2) . ?
C14A C13A 1.63(2) . ?
C14A H14A 0.9700 . ?
C14A H14B 0.9700 . ?
C22 H22A 0.9600 . ?
C22 H22B 0.9600 . ?
C22 H22C 0.9600 . ?
N1B C2B 1.421(18) . ?
N1B C1B 1.46(2) . ?
C20 H20A 0.9600 . ?
C20 H20B 0.9600 . ?
C20 H20C 0.9600 . ?
C10 H10A 0.9600 . ?
C10 H10B 0.9600 . ?
C10 H10C 0.9600 . ?
C4B H4B1 0.9700 . ?
C4B H4B2 0.9700 . ?
C15A H15A 0.9700 . ?
C15A H15B 0.9700 . ?
C12A H12A 0.9600 . ?
C12A H12B 0.9600 . ?
C12A H12C 0.9600 . ?
C13A H13A 0.9700 . ?
C13A H13B 0.9700 . ?
C1B H1B1 0.9600 . ?
C1B H1B2 0.9600 . ?
C1B H1B3 0.9600 . ?
C1A N1A 1.47(2) . ?
C1A H1A1 0.9600 . ?
C1A H1A2 0.9600 . ?
C1A H1A3 0.9600 . ?
N1A C5A 1.402(19) . ?
C2B H2B1 0.9700 . ?
C2B H2B2 0.9700 . ?
C3A C4A 1.56(2) . ?
C3A H3A1 0.9700 . ?
C3A H3A2 0.9700 . ?
C4A C5A 1.63(2) . ?
C4A H4A1 0.9700 . ?
C4A H4A2 0.9700 . ?
C5A H5A 0.9800 . ?
C12B N4B 1.46(2) . ?
C12B H12D 0.9600 . ?
C12B H12E 0.9600 . ?
C12B H12F 0.9600 . ?
N4B C16B 1.390(19) . ?
N4B C13B 1.406(19) . ?
C16B C15B 1.65(2) . ?
C16B H16B 0.9800 . ?
C15B C14B 1.53(3) . ?
C15B H15C 0.9700 . ?
C15B H15D 0.9700 . ?
C14B C13B 1.63(2) . ?
C14B H14C 0.9700 . ?
C14B H14D 0.9700 . ?
C13B H13C 0.9700 . ?
C13B H13D 0.9700 . ?
